data_4302254
loop_
_publ_author_name
'Manolis J. Manos'
'Mercouri G. Kanatzidis'

_publ_section_title
;
Use of Hydrazine in the Hydrothermal Synthesis of Chalcogenides: the
Neutral Framework Material [Mn2SnS4(N2H4)2]
;
_journal_name_full 'Inorganic Chemistry'
_journal_page_first 4658
_journal_page_last 4660
_journal_paper_doi 10.1021/ic900517u
_journal_volume 48
_journal_year 2009
_chemical_formula_moiety 'Mn4 N8 S8 Sn2'
_chemical_formula_sum 'Mn4 N8 S8 Sn2'
_chemical_formula_weight 825.82
_chemical_name_systematic
; 
 ? 
;
_space_group_IT_number 2
_symmetry_cell_setting triclinic
_symmetry_space_group_name_Hall '-P 1'
_symmetry_space_group_name_H-M 'P -1'
_atom_sites_solution_primary direct
_atom_sites_solution_secondary difmap
_audit_creation_method SHELXL-97
_cell_angle_alpha 84.54(2)
_cell_angle_beta 72.840(18)
_cell_angle_gamma 72.328(18)
_cell_formula_units_Z 2
_cell_length_a 8.1603(19)
_cell_length_b 10.253(3)
_cell_length_c 12.693(3)
_cell_measurement_temperature 100
_cell_volume 966.8(4)
_computing_cell_refinement X-area
_computing_data_collection X-area
_computing_data_reduction X-area
_computing_molecular_graphics Diamond
_computing_structure_refinement 'SHELXL-97 (Sheldrick, 1997)'
_computing_structure_solution 'SHELXS-97 (Sheldrick, 1990)'
_diffrn_ambient_temperature 100
_diffrn_measured_fraction_theta_full 0.997
_diffrn_measured_fraction_theta_max 0.997
_diffrn_measurement_device_type IPDS2
_diffrn_measurement_method 'profile data from \w scan'
_diffrn_radiation_monochromator graphite
_diffrn_radiation_source 'fine-focus sealed tube'
_diffrn_radiation_type MoK\a
_diffrn_radiation_wavelength 0.71073
_diffrn_reflns_av_R_equivalents 0.1200
_diffrn_reflns_av_sigmaI/netI 0.0904
_diffrn_reflns_limit_h_max 10
_diffrn_reflns_limit_h_min -10
_diffrn_reflns_limit_k_max 13
_diffrn_reflns_limit_k_min -13
_diffrn_reflns_limit_l_max 16
_diffrn_reflns_limit_l_min -16
_diffrn_reflns_number 14452
_diffrn_reflns_theta_full 28.00
_diffrn_reflns_theta_max 28.00
_diffrn_reflns_theta_min 3.58
_exptl_absorpt_coefficient_mu 5.940
_exptl_absorpt_correction_T_max 0.940
_exptl_absorpt_correction_T_min 0.410
_exptl_absorpt_correction_type numerical
_exptl_absorpt_process_details XRED32
_exptl_crystal_colour yellow
_exptl_crystal_density_diffrn 2.836
_exptl_crystal_density_method 'not measured'
_exptl_crystal_description needle
_exptl_crystal_F_000 768
_exptl_crystal_size_max 0.2
_exptl_crystal_size_mid 0.01
_exptl_crystal_size_min 0.008
_refine_diff_density_max 1.997
_refine_diff_density_min -2.144
_refine_diff_density_rms 0.340
_refine_ls_extinction_coef 0.0010(3)
_refine_ls_extinction_expression Fc^*^=kFc[1+0.001xFc^2^\l^3^/sin(2\q)]^-1/4^
_refine_ls_extinction_method SHELXL
_refine_ls_goodness_of_fit_ref 1.261
_refine_ls_matrix_type full
_refine_ls_number_parameters 160
_refine_ls_number_reflns 4658
_refine_ls_number_restraints 0
_refine_ls_restrained_S_all 1.261
_refine_ls_R_factor_all 0.0901
_refine_ls_R_factor_gt 0.0694
_refine_ls_shift/su_max 0.000
_refine_ls_shift/su_mean 0.000
_refine_ls_structure_factor_coef Fsqd
_refine_ls_weighting_details 'calc w=1/[\s^2^(Fo^2^)+(0.0155P)^2^+23.7458P] where P=(Fo^2^+2Fc^2^)/3'
_refine_ls_weighting_scheme calc
_refine_ls_wR_factor_gt 0.1445
_refine_ls_wR_factor_ref 0.1503
_reflns_number_gt 3818
_reflns_number_total 4658
_reflns_threshold_expression >2sigma(I)
_cod_data_source_file ic900517u_si_002.cif
_cod_data_source_block 5973tr
_cod_depositor_comments
;
The following automatic conversions were performed:
'_symmetry_cell_setting' value 'Triclinic' changed to 'triclinic'
according to '/home/saulius/struct/CIF-dictionaries/cif_core.dic'
dictionary named 'cif_core.dic' version 2.4.1 from 2010-06-29.

Automatic conversion script
Id: cif_fix_enum 1527 2010-12-29 10:47:43Z saulius 
;
_cod_database_code 4302254

loop_
_symmetry_equiv_pos_as_xyz
'x, y, z'
'-x, -y, -z'

loop_
_atom_site_label
_atom_site_type_symbol
_atom_site_fract_x
_atom_site_fract_y
_atom_site_fract_z
_atom_site_U_iso_or_equiv
_atom_site_adp_type
_atom_site_occupancy
_atom_site_symmetry_multiplicity
_atom_site_calc_flag
_atom_site_refinement_flags
_atom_site_disorder_assembly
_atom_site_disorder_group
Sn1 Sn 0.13305(9) 0.29933(7) 0.42175(6) 0.00576(18) Uani 1 1 d . . .
Sn2 Sn 0.55824(9) -0.20462(7) 0.08407(6) 0.00603(18) Uani 1 1 d . . .
Mn1 Mn 0.3149(2) -0.39649(17) 0.26111(13) 0.0074(3) Uani 1 1 d . . .
Mn2 Mn -0.1871(2) 0.60301(18) 0.26198(13) 0.0090(3) Uani 1 1 d . . .
Mn3 Mn 0.1005(2) 0.08762(17) 0.23403(13) 0.0076(3) Uani 1 1 d . . .
Mn4 Mn 0.5462(2) 0.11453(17) 0.24636(13) 0.0074(3) Uani 1 1 d . . .
S1 S -0.0871(3) 0.3407(3) 0.3220(2) 0.0050(5) Uani 1 1 d . . .
S2 S 0.2422(3) -0.1621(3) 0.1542(2) 0.0056(5) Uani 1 1 d . . .
S3 S 0.7227(3) -0.1321(3) 0.1830(2) 0.0063(5) Uani 1 1 d . . .
S4 S 0.4019(3) 0.3636(3) 0.3436(2) 0.0047(5) Uani 1 1 d . . .
S5 S 0.0157(3) 0.3399(3) 0.6149(2) 0.0067(5) Uani 1 1 d . . .
S6 S 0.2691(3) 0.0567(3) 0.3829(2) 0.0059(5) Uani 1 1 d . . .
S7 S 0.6471(3) -0.4454(3) 0.1306(2) 0.0064(5) Uani 1 1 d . . .
S8 S 0.6435(3) -0.1683(3) -0.1091(2) 0.0067(5) Uani 1 1 d . . .
N1 N 0.2308(12) -0.4880(9) 0.1411(7) 0.0087(17) Uiso 1 1 d . . .
N2 N -0.4353(12) 0.6150(9) 0.4016(7) 0.0081(17) Uiso 1 1 d . . .
N3 N -0.0554(12) 0.1140(10) 0.1063(8) 0.0100(18) Uiso 1 1 d . . .
N4 N 0.3916(12) -0.3042(10) 0.3894(7) 0.0091(18) Uiso 1 1 d . . .
N5 N 0.7606(13) 0.2010(10) 0.1241(8) 0.0102(18) Uiso 1 1 d . . .
N6 N 0.0607(13) 0.5941(10) 0.1216(8) 0.0102(18) Uiso 1 1 d . . .
N7 N -0.1119(12) 0.0038(9) 0.3481(7) 0.0069(17) Uiso 1 1 d . . .
N8 N 0.7029(12) 0.0918(10) 0.3705(7) 0.0091(18) Uiso 1 1 d . . .

loop_
_atom_site_aniso_label
_atom_site_aniso_U_11
_atom_site_aniso_U_22
_atom_site_aniso_U_33
_atom_site_aniso_U_23
_atom_site_aniso_U_13
_atom_site_aniso_U_12
Sn1 0.0034(3) 0.0079(4) 0.0062(3) -0.0012(2) 0.0000(2) -0.0028(3)
Sn2 0.0040(3) 0.0090(4) 0.0058(3) -0.0002(2) -0.0008(3) -0.0034(3)
Mn1 0.0056(7) 0.0099(8) 0.0081(7) 0.0001(6) -0.0019(6) -0.0043(6)
Mn2 0.0061(7) 0.0142(8) 0.0080(7) -0.0013(6) -0.0011(6) -0.0054(6)
Mn3 0.0046(7) 0.0105(8) 0.0091(7) -0.0012(6) -0.0016(6) -0.0041(6)
Mn4 0.0048(7) 0.0108(8) 0.0073(7) -0.0020(6) -0.0004(6) -0.0040(6)
S1 0.0033(10) 0.0040(11) 0.0090(11) -0.0025(9) -0.0029(9) -0.0013(9)
S2 0.0024(10) 0.0074(12) 0.0062(11) -0.0011(9) 0.0006(9) -0.0019(9)
S3 0.0052(11) 0.0073(12) 0.0079(11) -0.0008(9) -0.0025(9) -0.0032(9)
S4 0.0031(10) 0.0052(11) 0.0059(11) -0.0007(8) -0.0005(9) -0.0019(9)
S5 0.0061(11) 0.0080(12) 0.0066(11) -0.0014(9) -0.0007(9) -0.0033(10)
S6 0.0044(11) 0.0067(12) 0.0061(11) 0.0002(9) -0.0002(9) -0.0023(9)
S7 0.0051(11) 0.0057(12) 0.0086(11) -0.0014(9) -0.0018(9) -0.0016(9)
S8 0.0071(11) 0.0099(12) 0.0047(11) 0.0001(9) -0.0011(9) -0.0054(10)

loop_
_atom_type_symbol
_atom_type_description
_atom_type_scat_dispersion_real
_atom_type_scat_dispersion_imag
_atom_type_scat_source
N N 0.0061 0.0033 'International Tables Vol C Tables 4.2.6.8 and 6.1.1.4'
S S 0.1246 0.1234 'International Tables Vol C Tables 4.2.6.8 and 6.1.1.4'
Mn Mn 0.3368 0.7283 'International Tables Vol C Tables 4.2.6.8 and 6.1.1.4'
Sn Sn -0.6537 1.4246 'International Tables Vol C Tables 4.2.6.8 and 6.1.1.4'

loop_
_geom_angle_atom_site_label_1
_geom_angle_atom_site_label_2
_geom_angle_atom_site_label_3
_geom_angle
_geom_angle_site_symmetry_1
_geom_angle_site_symmetry_3
_geom_angle_publ_flag
S5 Sn1 S4 112.68(9) . . ?
S5 Sn1 S1 115.33(9) . . ?
S4 Sn1 S1 120.28(9) . . ?
S5 Sn1 S6 111.31(9) . . ?
S4 Sn1 S6 95.83(9) . . ?
S1 Sn1 S6 97.86(9) . . ?
S8 Sn2 S2 111.14(9) . . ?
S8 Sn2 S3 115.11(9) . . ?
S2 Sn2 S3 120.78(9) . . ?
S8 Sn2 S7 111.59(9) . . ?
S2 Sn2 S7 98.33(9) . . ?
S3 Sn2 S7 97.10(9) . . ?
N1 Mn1 N4 177.7(3) . . ?
N1 Mn1 S4 87.3(3) . 1_545 ?
N4 Mn1 S4 91.9(2) . 1_545 ?
N1 Mn1 S5 87.8(2) . 2_556 ?
N4 Mn1 S5 90.2(2) . 2_556 ?
S4 Mn1 S5 93.18(10) 1_545 2_556 ?
N1 Mn1 S2 88.0(3) . . ?
N4 Mn1 S2 92.9(2) . . ?
S4 Mn1 S2 173.57(10) 1_545 . ?
S5 Mn1 S2 91.04(10) 2_556 . ?
N1 Mn1 S7 91.9(2) . . ?
N4 Mn1 S7 90.2(2) . . ?
S4 Mn1 S7 88.98(9) 1_545 . ?
S5 Mn1 S7 177.80(11) 2_556 . ?
S2 Mn1 S7 86.78(9) . . ?
N2 Mn2 N6 179.2(4) . . ?
N2 Mn2 S5 93.8(2) . 2_566 ?
N6 Mn2 S5 86.1(3) . 2_566 ?
N2 Mn2 S7 88.4(2) . 1_465 ?
N6 Mn2 S7 91.7(3) . 1_465 ?
S5 Mn2 S7 176.97(11) 2_566 1_465 ?
N2 Mn2 S1 84.5(2) . . ?
N6 Mn2 S1 96.3(3) . . ?
S5 Mn2 S1 89.21(10) 2_566 . ?
S7 Mn2 S1 93.09(10) 1_465 . ?
N2 Mn2 S3 99.2(2) . 1_465 ?
N6 Mn2 S3 80.0(3) . 1_465 ?
S5 Mn2 S3 93.11(10) 2_566 1_465 ?
S7 Mn2 S3 84.47(9) 1_465 1_465 ?
S1 Mn2 S3 175.53(10) . 1_465 ?
N7 Mn3 N3 87.0(3) . . ?
N7 Mn3 S8 176.0(3) . 2_655 ?
N3 Mn3 S8 95.8(2) . 2_655 ?
N7 Mn3 S6 91.4(2) . . ?
N3 Mn3 S6 178.4(2) . . ?
S8 Mn3 S6 85.80(10) 2_655 . ?
N7 Mn3 S2 85.0(2) . . ?
N3 Mn3 S2 82.8(2) . . ?
S8 Mn3 S2 92.47(10) 2_655 . ?
S6 Mn3 S2 97.49(10) . . ?
N7 Mn3 S1 88.9(2) . . ?
N3 Mn3 S1 93.2(3) . . ?
S8 Mn3 S1 93.83(10) 2_655 . ?
S6 Mn3 S1 86.40(9) . . ?
S2 Mn3 S1 172.83(10) . . ?
N8 Mn4 N5 87.8(3) . . ?
N8 Mn4 S3 89.2(2) . . ?
N5 Mn4 S3 91.9(2) . . ?
N8 Mn4 S8 173.8(3) . 2_655 ?
N5 Mn4 S8 90.6(2) . 2_655 ?
S3 Mn4 S8 96.85(10) . 2_655 ?
N8 Mn4 S6 96.0(2) . . ?
N5 Mn4 S6 170.7(3) . . ?
S3 Mn4 S6 96.63(10) . . ?
S8 Mn4 S6 84.73(9) 2_655 . ?
N8 Mn4 S4 78.8(2) . . ?
N5 Mn4 S4 87.9(2) . . ?
S3 Mn4 S4 167.94(10) . . ?
S8 Mn4 S4 95.21(10) 2_655 . ?
S6 Mn4 S4 84.55(9) . . ?
Sn1 S1 Mn2 111.51(10) . . ?
Sn1 S1 Mn3 85.31(9) . . ?
Mn2 S1 Mn3 140.90(11) . . ?
Sn2 S2 Mn3 108.88(10) . . ?
Sn2 S2 Mn1 86.04(9) . . ?
Mn3 S2 Mn1 128.75(11) . . ?
Sn2 S3 Mn4 107.10(10) . . ?
Sn2 S3 Mn2 87.41(9) . 1_645 ?
Mn4 S3 Mn2 141.91(11) . 1_645 ?
Sn1 S4 Mn1 107.45(10) . 1_565 ?
Sn1 S4 Mn4 87.15(9) . . ?
Mn1 S4 Mn4 130.88(11) 1_565 . ?
Sn1 S5 Mn2 124.72(11) . 2_566 ?
Sn1 S5 Mn1 129.77(12) . 2_556 ?
Mn2 S5 Mn1 103.96(10) 2_566 2_556 ?
Sn1 S6 Mn3 87.95(9) . . ?
Sn1 S6 Mn4 88.80(9) . . ?
Mn3 S6 Mn4 93.36(10) . . ?
Sn2 S7 Mn2 90.57(9) . 1_645 ?
Sn2 S7 Mn1 84.97(9) . . ?
Mn2 S7 Mn1 101.49(10) 1_645 . ?
Sn2 S8 Mn3 131.50(12) . 2_655 ?
Sn2 S8 Mn4 129.93(11) . 2_655 ?
Mn3 S8 Mn4 95.51(10) 2_655 2_655 ?
N6 N1 Mn1 114.1(6) 1_545 . ?
N4 N2 Mn2 119.8(6) 1_465 . ?
N5 N3 Mn3 123.0(6) 1_455 . ?
N2 N4 Mn1 111.2(6) 1_645 . ?
N3 N5 Mn4 115.0(6) 1_655 . ?
N1 N6 Mn2 116.0(6) 1_565 . ?
N8 N7 Mn3 116.9(6) 1_455 . ?
N7 N8 Mn4 120.9(6) 1_655 . ?

loop_
_geom_bond_atom_site_label_1
_geom_bond_atom_site_label_2
_geom_bond_distance
_geom_bond_site_symmetry_2
_geom_bond_publ_flag
Sn1 S5 2.381(3) . ?
Sn1 S4 2.388(3) . ?
Sn1 S1 2.406(3) . ?
Sn1 S6 2.429(3) . ?
Sn2 S8 2.369(3) . ?
Sn2 S2 2.381(3) . ?
Sn2 S3 2.390(3) . ?
Sn2 S7 2.421(3) . ?
Mn1 N1 2.226(9) . ?
Mn1 N4 2.279(9) . ?
Mn1 S4 2.557(3) 1_545 ?
Mn1 S5 2.610(3) 2_556 ?
Mn1 S2 2.638(3) . ?
Mn1 S7 2.651(3) . ?
Mn2 N2 2.243(9) . ?
Mn2 N6 2.251(9) . ?
Mn2 S5 2.589(3) 2_566 ?
Mn2 S7 2.599(3) 1_465 ?
Mn2 S1 2.669(3) . ?
Mn2 S3 2.762(3) 1_465 ?
Mn3 N7 2.242(9) . ?
Mn3 N3 2.290(10) . ?
Mn3 S8 2.531(3) 2_655 ?
Mn3 S6 2.592(3) . ?
Mn3 S2 2.631(3) . ?
Mn3 S1 2.730(3) . ?
Mn4 N8 2.261(9) . ?
Mn4 N5 2.310(9) . ?
Mn4 S3 2.570(3) . ?
Mn4 S8 2.574(3) 2_655 ?
Mn4 S6 2.602(3) . ?
Mn4 S4 2.711(3) . ?
S3 Mn2 2.762(3) 1_645 ?
S4 Mn1 2.557(3) 1_565 ?
S5 Mn2 2.589(3) 2_566 ?
S5 Mn1 2.610(3) 2_556 ?
S7 Mn2 2.599(3) 1_645 ?
S8 Mn3 2.531(3) 2_655 ?
S8 Mn4 2.574(3) 2_655 ?
N1 N6 1.466(13) 1_545 ?
N2 N4 1.449(13) 1_465 ?
N3 N5 1.458(13) 1_455 ?
N4 N2 1.449(13) 1_645 ?
N5 N3 1.458(13) 1_655 ?
N6 N1 1.466(13) 1_565 ?
N7 N8 1.465(13) 1_455 ?
N8 N7 1.465(13) 1_655 ?
